data_7048927
loop_
_publ_author_name
'Poitras, Andrew M.'
'Bezpalko, Mark W.'
'Foxman, Bruce M.'
'Thomas, Christine M.'

_publ_section_title
;
 Cooperative activation of O-H and S-H bonds across the Co-P bond of an
 N-heterocyclic phosphido complex.
;
_journal_issue 9
_journal_name_full 'Dalton transactions (Cambridge, England : 2003)'
_journal_page_first 3074
_journal_page_last 3079
_journal_paper_doi 10.1039/c8dt05052j
_journal_volume 48
_journal_year 2019
_chemical_formula_moiety 'C47 H47.00 Co1 N2 O1 P4'
_chemical_formula_sum 'C47 H47 Co N2 O P4'
_chemical_formula_weight 838.73
_chemical_properties_physical Air-sensitive,Moisture-sensitive
_space_group_IT_number 2
_space_group_name_Hall '-P 1'
_space_group_name_H-M_alt 'P -1'
_symmetry_cell_setting triclinic
_symmetry_space_group_name_Hall '-P 1'
_symmetry_space_group_name_H-M 'P -1'
_atom_sites_solution_hydrogens difmap
_atom_sites_solution_primary direct
_audit_creation_date 2016-08-20
_audit_creation_method CRYSTALS_ver_14.61_build_00000
_audit_update_record
;
2018-11-02 deposited with the CCDC.
2019-02-07 downloaded from the CCDC.
;
_cell_angle_alpha 80.067(3)
_cell_angle_beta 75.461(3)
_cell_angle_gamma 77.245(3)
_cell_formula_units_Z 2
_cell_length_a 11.4224(7)
_cell_length_b 12.7223(7)
_cell_length_c 16.9771(10)
_cell_measurement_reflns_used 9870
_cell_measurement_temperature 120
_cell_measurement_theta_max 29
_cell_measurement_theta_min 3
_cell_volume 2311.2(2)
_computing_cell_refinement 'Apex2 (Bruker AXS, 2006)'
_computing_data_collection 'Apex2 (Bruker AXS, 2006)'
_computing_data_reduction 'Apex2 (Bruker AXS, 2006)'
_computing_molecular_graphics 'CAMERON (Watkin et al., 1996)'
_computing_publication_material 'CRYSTALS (Betteridge et al., 2003)'
_computing_structure_refinement 'CRYSTALS (Betteridge et al., 2003)'
_computing_structure_solution 'SIR92 (Altomare et al., 1994)'
_diffrn_ambient_temperature 120
_diffrn_measured_fraction_theta_full 0.996
_diffrn_measured_fraction_theta_max 0.996
_diffrn_measurement_device Area
_diffrn_measurement_device_type 'Bruker Kappa Apex2'
_diffrn_measurement_method '\f & \w scans'
_diffrn_radiation_monochromator graphite
_diffrn_radiation_type 'Mo K\a'
_diffrn_radiation_wavelength 0.71073
_diffrn_reflns_av_R_equivalents 0.052
_diffrn_reflns_limit_h_max 16
_diffrn_reflns_limit_h_min -15
_diffrn_reflns_limit_k_max 17
_diffrn_reflns_limit_k_min -17
_diffrn_reflns_limit_l_max 23
_diffrn_reflns_limit_l_min 0
_diffrn_reflns_number 13466
_diffrn_reflns_theta_full 30.042
_diffrn_reflns_theta_max 30.042
_diffrn_reflns_theta_min 1.654
_diffrn_standards_number 0
_exptl_absorpt_coefficient_mu 0.544
_exptl_absorpt_correction_T_max 0.93
_exptl_absorpt_correction_T_min 0.89
_exptl_absorpt_correction_type numerical
_exptl_absorpt_process_details
; 
 Analytical Absorption (De Meulenaer & Tompa, 1965) 
;
_exptl_crystal_colour red
_exptl_crystal_density_diffrn 1.205
_exptl_crystal_density_method 'not measured'
_exptl_crystal_description prism
_exptl_crystal_F_000 876
_exptl_crystal_recrystallization_method 'Re-crystallisation from solvent: toluene and n-pentane'
_exptl_crystal_size_max 0.270
_exptl_crystal_size_mid 0.220
_exptl_crystal_size_min 0.130
_platon_squeeze_details
;
TITL ap_1_52_0m in P-1
CELL   11.4220   12.7220   16.9770     80.07     75.46     77.25
SPGR P-1
# Solvent Accessible Volume =       413
# Electrons Found in S.A.V. =       102
# Note: Atoms in Void as Cxxx and Qxxx all others
C101 0.063 0.103 0.315 !       5.51 eA-3
C102 0.126 0.289 0.239 !       5.00 eA-3
C103 0.188 0.079 0.283 !       4.83 eA-3
C104 0.266 0.131 0.250 !       4.80 eA-3
C105 0.014 0.211 0.293 !       4.36 eA-3
C106 0.231 0.253 0.218 !       4.07 eA-3
C107 0.281 0.340 0.181 !       3.69 eA-3
C108 0.348 0.265 0.201 !       3.29 eA-3
C109 0.358 0.149 0.235 !       3.13 eA-3
C110 0.139 0.182 0.263 !       2.63 eA-3
Q111 0.253 0.557 0.166 !       1.27 eA-3
Q112 0.308 0.533 0.229 !       0.96 eA-3
Q113 0.138 0.561 0.171 !       0.95 eA-3
C114 1.005 0.069 0.351 !       0.89 eA-3
Q115 0.327 0.858 0.044 !       0.86 eA-3
Q116 0.343 0.861 0.129 !       0.85 eA-3
Q117 0.763 0.425 0.279 !       0.75 eA-3
Q118 0.629 0.096 0.186 !       0.69 eA-3
Q119 0.436 0.818 0.136 !       0.66 eA-3
Q120 0.624 0.743 0.313 !       0.62 eA-3
Q121 0.664 0.410 0.284 !       0.60 eA-3
Q122 0.937 0.838 0.076 !       0.59 eA-3
Q123 0.656 0.463 0.019 !       0.56 eA-3
Q124 0.657 0.144 0.279 !       0.52 eA-3
Q125 0.666 0.135 0.219 !       0.51 eA-3
;
_refine_diff_density_max 0.94
_refine_diff_density_min -0.76
_refine_ls_extinction_method None
_refine_ls_goodness_of_fit_ref 0.9939
_refine_ls_hydrogen_treatment mixed
_refine_ls_matrix_type full
_refine_ls_number_parameters 511
_refine_ls_number_reflns 13466
_refine_ls_number_restraints 14
_refine_ls_R_factor_all 0.0600
_refine_ls_R_factor_gt 0.0420
_refine_ls_shift/su_max 0.0120280
_refine_ls_shift/su_mean 0.0002453
_refine_ls_structure_factor_coef Fsqd
_refine_ls_weighting_details
;
 Method= Modified Sheldrick 
 w=1/[\s^2^(F^2^) + ( 0.05P)^2^ + 1.87P] 
 ,where P=(max(Fo^2^,0) + 2Fc^2^)/3 
;
_refine_ls_weighting_scheme calc
_refine_ls_wR_factor_all 0.1144
_refine_ls_wR_factor_gt 0.1027
_refine_ls_wR_factor_ref 0.1144
_reflns_limit_h_max 16
_reflns_limit_h_min -15
_reflns_limit_k_max 17
_reflns_limit_k_min -17
_reflns_limit_l_max 23
_reflns_limit_l_min 0
_reflns_number_gt 10016
_reflns_number_total 13466
_reflns_threshold_expression I>2.0\s(I)
_oxford_diffrn_Wilson_B_factor 0.00
_oxford_diffrn_Wilson_scale 0.00
_oxford_refine_ls_r_factor_ref 0.0600
_oxford_refine_ls_scale 0.14248(4)
_oxford_reflns_number_all 13466
_oxford_reflns_threshold_expression_ref I>-10.0\s(I)
_oxford_structure_analysis_title 'ap_1_52_0m in P-1'
_cod_data_source_file c8dt05052j2.cif
_cod_data_source_block ap_1_52
_cod_depositor_comments 'Adding full bibliography for 7048927.cif.'
_cod_original_sg_symbol_H-M 'P -1 '
_cod_original_formula_sum 'C47 H47.00 Co1 N2 O1 P4'
_cod_database_code 7048927
_platon_squeeze_void_probe_radius 1.20

loop_
_symmetry_equiv_pos_as_xyz
x,y,z
-x,-y,-z

loop_
_atom_site_label
_atom_site_type_symbol
_atom_site_fract_x
_atom_site_fract_y
_atom_site_fract_z
_atom_site_U_iso_or_equiv
_atom_site_occupancy
_atom_site_adp_type
_atom_site_refinement_flags_posn
_atom_site_refinement_flags_adp
_atom_site_refinement_flags_occupancy
_atom_site_disorder_assembly
_atom_site_disorder_group
Co1 Co 0.65678(2) 0.686405(19) 0.268008(14) 0.0150 1.0000 Uani . . . . .
P1 P 0.83096(4) 0.70785(4) 0.26113(3) 0.0157 1.0000 Uani . . . . .
P2 P 0.67962(4) 0.70667(4) 0.13957(3) 0.0168 1.0000 Uani . . . . .
P3 P 0.58694(4) 0.81416(4) 0.34313(3) 0.0168 1.0000 Uani . . . . .
P4 P 0.66647(5) 0.52713(4) 0.33650(3) 0.0242 1.0000 Uani . . . . .
O1 O 0.93675(12) 0.59483(10) 0.25241(8) 0.0211 1.0000 Uani . . . . .
N1 N 0.85839(14) 0.76610(13) 0.33448(10) 0.0210 1.0000 Uani . . . . .
N2 N 0.89712(14) 0.79762(13) 0.18720(10) 0.0207 1.0000 Uani . . . . .
C1 C 0.9504(2) 0.83569(18) 0.30729(13) 0.0296 1.0000 Uani . . . . .
C2 C 0.9678(2) 0.86248(18) 0.21465(13) 0.0302 1.0000 Uani . . . . .
C3 C 0.78819(18) 0.75987(15) 0.41627(11) 0.0214 1.0000 Uani . . . . .
C4 C 0.8486(2) 0.73369(18) 0.48111(13) 0.0304 1.0000 Uani . . . . .
C5 C 0.7817(2) 0.7273(2) 0.56165(14) 0.0367 1.0000 Uani . . . . .
C6 C 0.6548(2) 0.74639(19) 0.57763(13) 0.0340 1.0000 Uani . . . . .
C7 C 0.5935(2) 0.77390(16) 0.51389(12) 0.0264 1.0000 Uani . . . . .
C8 C 0.65867(18) 0.78216(14) 0.43214(11) 0.0198 1.0000 Uani . . . . .
C9 C 0.63015(17) 0.94892(14) 0.30392(11) 0.0204 1.0000 Uani . . . . .
C10 C 0.6558(2) 0.98142(16) 0.21991(12) 0.0287 1.0000 Uani . . . . .
C11 C 0.6988(3) 1.07775(18) 0.18798(14) 0.0395 1.0000 Uani . . . . .
C12 C 0.7159(3) 1.14323(18) 0.23935(15) 0.0403 1.0000 Uani . . . . .
C13 C 0.6900(2) 1.11275(17) 0.32284(14) 0.0335 1.0000 Uani . . . . .
C14 C 0.6487(2) 1.01603(16) 0.35504(12) 0.0253 1.0000 Uani . . . . .
C15 C 0.42229(17) 0.85029(16) 0.39189(11) 0.0219 1.0000 Uani . . . . .
C16 C 0.3691(2) 0.94589(18) 0.42719(13) 0.0296 1.0000 Uani . . . . .
C17 C 0.2451(2) 0.9654(2) 0.46628(14) 0.0362 1.0000 Uani . . . . .
C18 C 0.1728(2) 0.8898(2) 0.47072(14) 0.0370 1.0000 Uani . . . . .
C19 C 0.2231(2) 0.7958(2) 0.43465(16) 0.0376 1.0000 Uani . . . . .
C20 C 0.34707(19) 0.77673(18) 0.39514(14) 0.0304 1.0000 Uani . . . . .
C21 C 0.80899(17) 0.76893(14) 0.07453(11) 0.0195 1.0000 Uani . . . . .
C22 C 0.82115(19) 0.78141(17) -0.01064(12) 0.0267 1.0000 Uani . . . . .
C23 C 0.9092(2) 0.83178(18) -0.06596(13) 0.0324 1.0000 Uani . . . . .
C24 C 0.9895(2) 0.87153(17) -0.03618(13) 0.0328 1.0000 Uani . . . . .
C25 C 0.9834(2) 0.85966(17) 0.04697(13) 0.0289 1.0000 Uani . . . . .
C26 C 0.89476(17) 0.80789(14) 0.10431(11) 0.0203 1.0000 Uani . . . . .
C27 C 0.70964(17) 0.57858(15) 0.09547(11) 0.0210 1.0000 Uani . . . . .
C28 C 0.6142(2) 0.5294(2) 0.09254(18) 0.0443 1.0000 Uani . . . . .
C29 C 0.6366(2) 0.4266(2) 0.0682(2) 0.0516 1.0000 Uani . . . . .
C30 C 0.7549(2) 0.37104(19) 0.04714(15) 0.0381 1.0000 Uani . . . . .
C31 C 0.8507(2) 0.41652(18) 0.05175(15) 0.0345 1.0000 Uani . . . . .
C32 C 0.82872(19) 0.51976(17) 0.07540(14) 0.0290 1.0000 Uani . . . . .
C33 C 0.54749(18) 0.78495(17) 0.09628(12) 0.0270 1.0000 Uani D . . . .
C34 C 0.4595(2) 0.8558(2) 0.14100(17) 0.0361 0.828(3) Uani . . P 1 3
C35 C 0.3623(3) 0.9204(3) 0.1089(2) 0.0528 0.828(3) Uani . . P 1 3
C36 C 0.3486(3) 0.9128(3) 0.03441(17) 0.0581 1.0000 Uani D . . . .
C37 C 0.4342(3) 0.8326(3) -0.01231(19) 0.0533 0.828(3) Uani . . P 1 3
C38 C 0.5314(2) 0.7692(3) 0.01931(17) 0.0363 0.828(3) Uani . . P 1 3
C39 C 1.05897(17) 0.59445(17) 0.25111(13) 0.0258 1.0000 Uani . U . . .
C40 C 1.1383(3) 0.6302(3) 0.17798(17) 0.0307(6) 0.828(3) Uiso . . P 1 3
C41 C 1.2586(3) 0.6334(3) 0.17856(19) 0.0386(7) 0.828(3) Uiso . . P 1 3
C42 C 1.3004(3) 0.6025(3) 0.25030(19) 0.0395(7) 0.828(3) Uiso . . P 1 3
C43 C 1.2230(3) 0.5676(3) 0.3213(2) 0.0360(7) 0.828(3) Uiso . . P 1 3
C44 C 1.10036(19) 0.56252(18) 0.32311(14) 0.0300 1.0000 Uani . U . . .
C341 C 0.5569(12) 0.8767(6) 0.0362(4) 0.037(3) 0.172(3) Uiso D . P 1 4
C351 C 0.4606(8) 0.9418(9) 0.0042(6) 0.055(4) 0.172(3) Uiso D . P 1 4
C371 C 0.3306(14) 0.8241(6) 0.0963(4) 0.059(5) 0.172(3) Uiso D . P 1 4
C381 C 0.4306(8) 0.7613(9) 0.1266(6) 0.046(4) 0.172(3) Uiso D . P 1 4
C401 C 1.1349(10) 0.5849(10) 0.1770(7) 0.0194(15) 0.172(3) Uiso . U P 1 4
C411 C 1.2594(13) 0.5694(11) 0.1722(8) 0.033(3) 0.172(3) Uiso . . P 1 4
C421 C 1.3035(12) 0.5461(12) 0.2467(8) 0.030(3) 0.172(3) Uiso . . P 1 4
C431 C 1.2207(10) 0.5323(11) 0.3239(7) 0.0176(15) 0.172(3) Uiso . U P 1 4
C450 C 0.6955(8) 0.4148(6) 0.2816(4) 0.0440(19) 0.400(9) Uiso . . P 1 1
C451 C 0.7589(5) 0.4117(3) 0.2792(2) 0.0345(11) 0.600(9) Uiso . . P 1 2
C460 C 0.7431(4) 0.4972(4) 0.4249(3) 0.0223(9) 0.600(9) Uiso . . P 1 2
C461 C 0.7596(7) 0.4790(6) 0.4071(5) 0.0303(16) 0.400(9) Uiso . . P 1 1
C470 C 0.5153(6) 0.5013(6) 0.4055(4) 0.0336(15) 0.400(9) Uiso . . P 1 1
C471 C 0.5311(4) 0.4711(4) 0.3792(3) 0.0368(11) 0.600(9) Uiso . . P 1 2
H1 H 0.536(3) 0.666(2) 0.2667(17) 0.043(7) 1.0000 Uiso . . . . .
H11 H 1.0287 0.7998 0.3230 0.0373 1.0000 Uiso R . . . .
H12 H 0.9223 0.9032 0.3297 0.0356 1.0000 Uiso R . . . .
H21 H 0.9389 0.9387 0.1999 0.0366 1.0000 Uiso R . . . .
H22 H 1.0548 0.8431 0.1900 0.0374 1.0000 Uiso R . . . .
H41 H 0.9348 0.7172 0.4711 0.0367 1.0000 Uiso R . . . .
H51 H 0.8229 0.7076 0.6064 0.0436 1.0000 Uiso R . . . .
H61 H 0.6087 0.7439 0.6307 0.0419 1.0000 Uiso R . . . .
H71 H 0.5041 0.7886 0.5268 0.0310 1.0000 Uiso R . . . .
H101 H 0.6451 0.9356 0.1844 0.0333 1.0000 Uiso R . . . .
H111 H 0.7137 1.1007 0.1322 0.0484 1.0000 Uiso R . . . .
H121 H 0.7452 1.2073 0.2180 0.0483 1.0000 Uiso R . . . .
H131 H 0.7028 1.1565 0.3579 0.0396 1.0000 Uiso R . . . .
H141 H 0.6339 0.9961 0.4114 0.0294 1.0000 Uiso R . . . .
H161 H 0.4161 0.9969 0.4238 0.0346 1.0000 Uiso R . . . .
H171 H 0.2123 1.0298 0.4900 0.0428 1.0000 Uiso R . . . .
H181 H 0.0926 0.9003 0.4972 0.0441 1.0000 Uiso R . . . .
H191 H 0.1746 0.7451 0.4360 0.0446 1.0000 Uiso R . . . .
H201 H 0.3813 0.7130 0.3714 0.0369 1.0000 Uiso R . . . .
H221 H 0.7656 0.7540 -0.0309 0.0321 1.0000 Uiso R . . . .
H231 H 0.9126 0.8385 -0.1229 0.0381 1.0000 Uiso R . . . .
H241 H 1.0489 0.9079 -0.0735 0.0393 1.0000 Uiso R . . . .
H251 H 1.0389 0.8845 0.0674 0.0357 1.0000 Uiso R . . . .
H281 H 0.5329 0.5652 0.1091 0.0554 1.0000 Uiso R . . . .
H291 H 0.5711 0.3944 0.0664 0.0612 1.0000 Uiso R . . . .
H301 H 0.7695 0.3024 0.0285 0.0466 1.0000 Uiso R . . . .
H311 H 0.9285 0.3773 0.0406 0.0423 1.0000 Uiso R . . . .
H321 H 0.8978 0.5483 0.0765 0.0353 1.0000 Uiso R . . . .
H341 H 0.4669 0.8612 0.1926 0.0454 0.828(3) Uiso R . P 1 3
H351 H 0.3074 0.9696 0.1376 0.0639 0.828(3) Uiso R . P 1 3
H361 H 0.2862 0.9514 0.0089 0.0689 1.0000 Uiso R . . . .
H371 H 0.4252 0.8229 -0.0641 0.0667 0.828(3) Uiso R . P 1 3
H381 H 0.5846 0.7136 -0.0087 0.0452 0.828(3) Uiso R . P 1 3
H401 H 1.1091 0.6523 0.1283 0.0379 0.828(3) Uiso R . P 1 3
H411 H 1.3135 0.6571 0.1291 0.0469 0.828(3) Uiso R . P 1 3
H421 H 1.3841 0.6042 0.2508 0.0488 0.828(3) Uiso R . P 1 3
H431 H 1.2520 0.5488 0.3708 0.0462 0.828(3) Uiso R . P 1 3
H441 H 1.0443 0.5426 0.3710 0.0353 1.0000 Uiso R . . . .
H3411 H 0.6361 0.8956 0.0161 0.0332 0.172(3) Uiso R . P 1 4
H3511 H 0.4724 1.0037 -0.0362 0.0492 0.172(3) Uiso R . P 1 4
H3711 H 0.2499 0.8075 0.1176 0.0542 0.172(3) Uiso R . P 1 4
H3811 H 0.4183 0.7018 0.1682 0.0409 0.172(3) Uiso R . P 1 4
H4011 H 1.1044 0.5921 0.1290 0.0156 0.172(3) Uiso R . P 1 4
H4111 H 1.3144 0.5752 0.1209 0.0377 0.172(3) Uiso R . P 1 4
H4211 H 1.3914 0.5381 0.2425 0.0349 0.172(3) Uiso R . P 1 4
H4311 H 1.2473 0.5096 0.3746 0.0109 0.172(3) Uiso R . P 1 4
H4501 H 0.6989 0.3485 0.3165 0.0551 0.400(9) Uiso R . P 1 1
H4502 H 0.7739 0.4125 0.2419 0.0551 0.400(9) Uiso R . P 1 1
H4503 H 0.6336 0.4212 0.2510 0.0551 0.400(9) Uiso R . P 1 1
H4511 H 0.7580 0.3448 0.3137 0.0406 0.600(9) Uiso R . P 1 2
H4512 H 0.8419 0.4219 0.2585 0.0406 0.600(9) Uiso R . P 1 2
H4513 H 0.7248 0.4088 0.2334 0.0406 0.600(9) Uiso R . P 1 2
H4601 H 0.7405 0.4259 0.4509 0.0302 0.600(9) Uiso R . P 1 2
H4602 H 0.8254 0.5085 0.4078 0.0302 0.600(9) Uiso R . P 1 2
H4603 H 0.6996 0.5471 0.4652 0.0302 0.600(9) Uiso R . P 1 2
H4611 H 0.7496 0.4082 0.4323 0.0304 0.400(9) Uiso R . P 1 1
H4612 H 0.7337 0.5261 0.4514 0.0304 0.400(9) Uiso R . P 1 1
H4613 H 0.8425 0.4811 0.3832 0.0304 0.400(9) Uiso R . P 1 1
H4701 H 0.5222 0.4310 0.4349 0.0408 0.400(9) Uiso R . P 1 1
H4702 H 0.4846 0.5537 0.4448 0.0408 0.400(9) Uiso R . P 1 1
H4703 H 0.4531 0.5103 0.3741 0.0408 0.400(9) Uiso R . P 1 1
H4711 H 0.5511 0.4008 0.4079 0.0424 0.600(9) Uiso R . P 1 2
H4712 H 0.4748 0.5167 0.4175 0.0424 0.600(9) Uiso R . P 1 2
H4713 H 0.4914 0.4665 0.3375 0.0424 0.600(9) Uiso R . P 1 2

loop_
_atom_site_aniso_label
_atom_site_aniso_U_11
_atom_site_aniso_U_22
_atom_site_aniso_U_33
_atom_site_aniso_U_23
_atom_site_aniso_U_13
_atom_site_aniso_U_12
Co1 0.01394(11) 0.01589(11) 0.01635(11) -0.00416(8) -0.00212(8) -0.00485(8)
P1 0.0152(2) 0.0164(2) 0.0170(2) -0.00337(16) -0.00362(16) -0.00472(16)
P2 0.0144(2) 0.0198(2) 0.0168(2) -0.00664(16) -0.00284(16) -0.00178(16)
P3 0.0182(2) 0.0165(2) 0.0156(2) -0.00396(16) -0.00195(16) -0.00355(16)
P4 0.0290(3) 0.0190(2) 0.0259(2) 0.00042(18) -0.0048(2) -0.01093(19)
O1 0.0171(6) 0.0202(6) 0.0265(7) -0.0049(5) -0.0056(5) -0.0018(5)
N1 0.0200(7) 0.0253(8) 0.0211(7) -0.0067(6) -0.0039(6) -0.0092(6)
N2 0.0203(7) 0.0224(8) 0.0223(8) -0.0030(6) -0.0034(6) -0.0117(6)
C1 0.0329(11) 0.0333(11) 0.0310(11) -0.0069(8) -0.0096(9) -0.0185(9)
C2 0.0326(11) 0.0348(11) 0.0297(10) -0.0077(9) -0.0028(8) -0.0217(9)
C3 0.0272(9) 0.0195(8) 0.0201(8) -0.0058(7) -0.0071(7) -0.0049(7)
C4 0.0329(11) 0.0341(11) 0.0284(10) -0.0091(8) -0.0146(9) -0.0022(9)
C5 0.0501(14) 0.0401(12) 0.0240(10) -0.0038(9) -0.0190(10) -0.0050(11)
C6 0.0495(14) 0.0352(11) 0.0169(9) -0.0016(8) -0.0070(9) -0.0088(10)
C7 0.0334(11) 0.0248(9) 0.0201(9) -0.0040(7) -0.0025(8) -0.0065(8)
C8 0.0278(9) 0.0162(8) 0.0167(8) -0.0026(6) -0.0051(7) -0.0061(7)
C9 0.0247(9) 0.0159(8) 0.0197(8) -0.0031(6) -0.0039(7) -0.0024(7)
C10 0.0450(12) 0.0196(9) 0.0201(9) -0.0034(7) -0.0051(8) -0.0047(8)
C11 0.0670(17) 0.0249(10) 0.0222(10) 0.0029(8) -0.0032(10) -0.0117(11)
C12 0.0648(17) 0.0206(10) 0.0334(12) -0.0004(9) -0.0020(11) -0.0158(10)
C13 0.0504(14) 0.0217(10) 0.0302(11) -0.0070(8) -0.0029(10) -0.0147(9)
C14 0.0341(11) 0.0221(9) 0.0206(9) -0.0051(7) -0.0033(8) -0.0083(8)
C15 0.0200(8) 0.0260(9) 0.0180(8) -0.0051(7) -0.0018(7) -0.0015(7)
C16 0.0285(10) 0.0310(11) 0.0283(10) -0.0114(8) -0.0045(8) 0.0000(8)
C17 0.0327(11) 0.0399(12) 0.0314(11) -0.0152(10) -0.0038(9) 0.0070(9)
C18 0.0225(10) 0.0516(14) 0.0297(11) -0.0083(10) 0.0010(8) 0.0029(9)
C19 0.0213(10) 0.0429(13) 0.0448(13) -0.0075(10) 0.0011(9) -0.0061(9)
C20 0.0218(9) 0.0304(10) 0.0363(11) -0.0105(9) 0.0014(8) -0.0034(8)
C21 0.0193(8) 0.0182(8) 0.0190(8) -0.0029(6) -0.0014(7) -0.0019(6)
C22 0.0285(10) 0.0307(10) 0.0197(9) -0.0047(8) -0.0030(7) -0.0044(8)
C23 0.0391(12) 0.0324(11) 0.0187(9) 0.0004(8) 0.0019(8) -0.0047(9)
C24 0.0373(12) 0.0248(10) 0.0273(10) 0.0019(8) 0.0075(9) -0.0078(9)
C25 0.0309(10) 0.0251(10) 0.0296(10) -0.0022(8) 0.0016(8) -0.0133(8)
C26 0.0215(8) 0.0172(8) 0.0204(8) -0.0030(6) -0.0007(7) -0.0038(7)
C27 0.0187(8) 0.0246(9) 0.0202(8) -0.0104(7) 0.0000(7) -0.0042(7)
C28 0.0201(10) 0.0490(14) 0.0711(18) -0.0396(13) -0.0040(11) -0.0039(10)
C29 0.0333(13) 0.0524(16) 0.081(2) -0.0419(15) -0.0043(13) -0.0160(11)
C30 0.0433(13) 0.0312(11) 0.0402(13) -0.0221(10) 0.0040(10) -0.0094(10)
C31 0.0287(11) 0.0276(10) 0.0423(13) -0.0134(9) 0.0030(9) -0.0003(8)
C32 0.0205(9) 0.0261(10) 0.0400(12) -0.0101(9) -0.0027(8) -0.0033(8)
C33 0.0194(9) 0.0371(11) 0.0241(9) -0.0074(8) -0.0082(7) 0.0025(8)
C34 0.0293(13) 0.0514(17) 0.0272(13) -0.0216(12) -0.0134(10) 0.0140(12)
C35 0.0391(17) 0.070(2) 0.0471(18) -0.0357(17) -0.0235(14) 0.0324(16)
C36 0.0445(15) 0.074(2) 0.0522(17) -0.0169(15) -0.0307(13) 0.0267(14)
C37 0.0431(17) 0.081(3) 0.0334(15) -0.0273(16) -0.0244(14) 0.0263(17)
C38 0.0276(13) 0.0525(17) 0.0279(13) -0.0192(12) -0.0119(10) 0.0118(12)
C39 0.0167(8) 0.0320(10) 0.0276(10) -0.0081(8) -0.0048(7) 0.0008(7)
C44 0.0209(9) 0.0392(12) 0.0298(10) -0.0064(9) -0.0062(8) -0.0031(8)

loop_
_atom_type_symbol
_atom_type_scat_dispersion_real
_atom_type_scat_dispersion_imag
_atom_type_scat_Cromer_Mann_a1
_atom_type_scat_Cromer_Mann_b1
_atom_type_scat_Cromer_Mann_a2
_atom_type_scat_Cromer_Mann_b2
_atom_type_scat_Cromer_Mann_a3
_atom_type_scat_Cromer_Mann_b3
_atom_type_scat_Cromer_Mann_a4
_atom_type_scat_Cromer_Mann_b4
_atom_type_scat_Cromer_Mann_c
_atom_type_scat_source
C 0.0033 0.0016 2.3100 20.8439 1.0200 10.2075 1.5886 0.5687 0.8650 51.6512 0.2156 'International Tables Vol C 4.2.6.8 and 6.1.1.4'
H 0.0000 0.0000 0.4930 10.5109 0.3229 26.1257 0.1402 3.1424 0.0408 57.7998 0.0030 'International Tables Vol C 4.2.6.8 and 6.1.1.4'
N 0.0061 0.0033 12.2126 0.0057 3.1322 9.8933 2.0125 28.9975 1.1663 0.5826 -11.5290 'International Tables Vol C 4.2.6.8 and 6.1.1.4'
O 0.0106 0.0060 3.0485 13.2771 2.2868 5.7011 1.5463 0.3239 0.8670 32.9089 0.2508 'International Tables Vol C 4.2.6.8 and 6.1.1.4'
P 0.1023 0.0942 6.4345 1.9067 4.1791 27.1570 1.7800 0.5260 1.4908 68.1645 1.1149 'International Tables Vol C 4.2.6.8 and 6.1.1.4'
Co 0.3494 0.9721 12.2841 4.2791 7.3409 0.2784 4.0034 13.5359 2.3488 71.1692 1.0118 'International Tables Vol C 4.2.6.8 and 6.1.1.4'

loop_
_geom_angle_atom_site_label_1
_geom_angle_atom_site_label_2
_geom_angle_atom_site_label_3
_geom_angle
_geom_angle_publ_flag
P1 Co1 P2 93.09(2) yes
P1 Co1 P3 89.20(2) yes
P2 Co1 P3 124.73(2) yes
P1 Co1 P4 98.90(2) yes
P2 Co1 P4 120.65(2) yes
P3 Co1 P4 113.41(2) yes
P1 Co1 H1 175.1(11) no
P2 Co1 H1 83.0(11) no
P3 Co1 H1 95.4(11) no
P4 Co1 H1 80.7(11) no
Co1 P1 O1 114.07(5) yes
Co1 P1 N1 119.43(6) yes
O1 P1 N1 105.27(8) yes
Co1 P1 N2 121.02(6) yes
O1 P1 N2 102.42(8) yes
N1 P1 N2 91.10(8) yes
Co1 P2 C21 119.14(6) yes
Co1 P2 C27 113.92(6) yes
C21 P2 C27 100.05(8) yes
Co1 P2 C33 117.51(6) yes
C21 P2 C33 101.97(9) yes
C27 P2 C33 101.38(9) yes
Co1 P3 C8 108.94(6) yes
Co1 P3 C9 118.75(6) yes
C8 P3 C9 98.26(8) yes
Co1 P3 C15 122.53(7) yes
C8 P3 C15 102.03(9) yes
C9 P3 C15 102.57(9) yes
Co1 P4 C450 117.9(2) yes
Co1 P4 C461 123.4(2) yes
C450 P4 C461 101.6(3) yes
Co1 P4 C470 114.1(2) yes
C450 P4 C470 97.0(3) yes
C461 P4 C470 98.2(3) yes
Co1 P4 C451 116.20(13) yes
Co1 P4 C460 118.44(13) yes
C451 P4 C460 97.94(19) yes
Co1 P4 C471 120.86(15) yes
C451 P4 C471 97.7(2) yes
C460 P4 C471 101.40(19) yes
P1 O1 C39 121.27(12) yes
P1 N1 C1 115.86(13) yes
P1 N1 C3 123.19(13) yes
C1 N1 C3 120.56(15) yes
P1 N2 C2 115.10(13) yes
P1 N2 C26 124.72(12) yes
C2 N2 C26 120.05(15) yes
N1 C1 C2 106.98(16) yes
N1 C1 H11 111.4 no
C2 C1 H11 111.5 no
N1 C1 H12 111.5 no
C2 C1 H12 106.8 no
H11 C1 H12 108.6 no
C1 C2 N2 107.86(16) yes
C1 C2 H21 110.6 no
N2 C2 H21 109.9 no
C1 C2 H22 108.3 no
N2 C2 H22 110.2 no
H21 C2 H22 109.9 no
N1 C3 C4 119.43(18) yes
N1 C3 C8 120.33(16) yes
C4 C3 C8 120.23(18) yes
C3 C4 C5 120.4(2) yes
C3 C4 H41 120.7 no
C5 C4 H41 118.8 no
C4 C5 C6 119.7(2) yes
C4 C5 H51 120.6 no
C6 C5 H51 119.7 no
C5 C6 C7 120.6(2) yes
C5 C6 H61 121.0 no
C7 C6 H61 118.4 no
C6 C7 C8 120.9(2) yes
C6 C7 H71 118.9 no
C8 C7 H71 120.2 no
P3 C8 C3 117.28(13) yes
P3 C8 C7 124.46(16) yes
C3 C8 C7 118.19(18) yes
P3 C9 C10 119.36(14) yes
P3 C9 C14 122.52(14) yes
C10 C9 C14 117.88(17) yes
C9 C10 C11 120.83(19) yes
C9 C10 H101 118.6 no
C11 C10 H101 120.5 no
C10 C11 C12 120.5(2) yes
C10 C11 H111 121.1 no
C12 C11 H111 118.4 no
C11 C12 C13 119.5(2) yes
C11 C12 H121 120.5 no
C13 C12 H121 120.0 no
C12 C13 C14 120.3(2) yes
C12 C13 H131 119.7 no
C14 C13 H131 119.9 no
C9 C14 C13 120.98(19) yes
C9 C14 H141 120.2 no
C13 C14 H141 118.9 no
P3 C15 C16 124.08(16) yes
P3 C15 C20 117.90(15) yes
C16 C15 C20 118.00(18) yes
C15 C16 C17 120.9(2) yes
C15 C16 H161 119.5 no
C17 C16 H161 119.6 no
C16 C17 C18 120.1(2) yes
C16 C17 H171 118.9 no
C18 C17 H171 121.0 no
C17 C18 C19 119.9(2) yes
C17 C18 H181 121.3 no
C19 C18 H181 118.8 no
C18 C19 C20 119.8(2) yes
C18 C19 H191 120.6 no
C20 C19 H191 119.6 no
C19 C20 C15 121.2(2) yes
C19 C20 H201 119.9 no
C15 C20 H201 118.8 no
P2 C21 C22 117.57(15) yes
P2 C21 C26 125.00(14) yes
C22 C21 C26 117.40(17) yes
C21 C22 C23 123.6(2) yes
C21 C22 H221 117.8 no
C23 C22 H221 118.7 no
C22 C23 C24 118.4(2) yes
C22 C23 H231 119.9 no
C24 C23 H231 121.8 no
C23 C24 C25 120.58(19) yes
C23 C24 H241 119.1 no
C25 C24 H241 120.3 no
C24 C25 C26 121.9(2) yes
C24 C25 H251 121.0 no
C26 C25 H251 117.1 no
C21 C26 C25 118.15(18) yes
C21 C26 N2 123.95(16) yes
C25 C26 N2 117.90(17) yes
P2 C27 C28 121.26(15) yes
P2 C27 C32 120.65(15) yes
C28 C27 C32 117.40(18) yes
C27 C28 C29 121.4(2) yes
C27 C28 H281 119.2 no
C29 C28 H281 119.4 no
C28 C29 C30 120.2(2) yes
C28 C29 H291 120.5 no
C30 C29 H291 119.4 no
C29 C30 C31 119.6(2) yes
C29 C30 H301 119.6 no
C31 C30 H301 120.8 no
C30 C31 C32 120.4(2) yes
C30 C31 H311 118.9 no
C32 C31 H311 120.6 no
C31 C32 C27 121.0(2) yes
C31 C32 H321 117.3 no
C27 C32 H321 121.7 no
P2 C33 C34 119.62(16) yes
P2 C33 C38 121.99(16) yes
C34 C33 C38 118.3(2) yes
P2 C33 C341 122.9(5) yes
P2 C33 C381 120.9(6) yes
C341 C33 C381 116.0(8) yes
C33 C34 C35 121.3(2) yes
C33 C34 H341 117.9 no
C35 C34 H341 120.8 no
C34 C35 C36 121.8(3) yes
C34 C35 H351 120.8 no
C36 C35 H351 117.4 no
C35 C36 C37 118.5(2) yes
C35 C36 H361 127.4 no
C37 C36 H361 113.9 no
C351 C36 C371 122.0(9) yes
C351 C36 H361 115.7 no
C371 C36 H361 122.1 no
C36 C37 C38 119.5(3) yes
C36 C37 H371 120.8 no
C38 C37 H371 119.7 no
C33 C38 C37 120.1(2) yes
C33 C38 H381 119.4 no
C37 C38 H381 120.4 no
O1 C39 C40 120.25(19) yes
O1 C39 C44 119.10(18) yes
C40 C39 C44 120.6(2) yes
O1 C39 C44 119.10(18) yes
O1 C39 C401 113.9(5) yes
C44 C39 C401 122.1(5) yes
C39 C40 C41 119.5(3) yes
C39 C40 H401 120.3 no
C41 C40 H401 120.2 no
C40 C41 C42 120.3(3) yes
C40 C41 H411 120.2 no
C42 C41 H411 119.5 no
C41 C42 C43 120.0(3) yes
C41 C42 H421 120.4 no
C43 C42 H421 119.5 no
C42 C43 C44 121.4(3) yes
C42 C43 H431 119.3 no
C44 C43 H431 119.3 no
C43 C44 C39 118.2(2) yes
C43 C44 H441 123.4 no
C39 C44 H441 118.3 no
C39 C44 C431 122.5(5) yes
C39 C44 H441 118.3 no
C431 C44 H441 117.0 no
C33 C341 C351 125.8(11) yes
C33 C341 H3411 117.1 no
C351 C341 H3411 117.2 no
C341 C351 C36 115.7(11) yes
C341 C351 H3511 122.1 no
C36 C351 H3511 122.2 no
C36 C371 C381 120.0(12) yes
C36 C371 H3711 119.9 no
C381 C371 H3711 120.2 no
C371 C381 C33 120.5(12) yes
C371 C381 H3811 119.8 no
C33 C381 H3811 119.7 no
C39 C401 C411 117.8(10) yes
C39 C401 H4011 121.7 no
C411 C401 H4011 120.4 no
C401 C411 C421 119.0(12) yes
C401 C411 H4111 120.3 no
C421 C411 H4111 120.7 no
C411 C421 C431 120.5(12) yes
C411 C421 H4211 118.2 no
C431 C421 H4211 121.2 no
C421 C431 C44 115.6(10) yes
C421 C431 H4311 123.1 no
C44 C431 H4311 121.1 no
P4 C450 H4501 111.9 no
P4 C450 H4502 110.0 no
H4501 C450 H4502 108.0 no
P4 C450 H4503 110.7 no
H4501 C450 H4503 109.3 no
H4502 C450 H4503 106.7 no
P4 C451 H4511 110.7 no
P4 C451 H4512 110.2 no
H4511 C451 H4512 109.3 no
P4 C451 H4513 109.8 no
H4511 C451 H4513 108.7 no
H4512 C451 H4513 108.1 no
P4 C460 H4601 111.2 no
P4 C460 H4602 110.8 no
H4601 C460 H4602 110.5 no
P4 C460 H4603 109.1 no
H4601 C460 H4603 107.8 no
H4602 C460 H4603 107.3 no
P4 C461 H4611 111.1 no
P4 C461 H4612 108.9 no
H4611 C461 H4612 106.5 no
P4 C461 H4613 111.8 no
H4611 C461 H4613 110.9 no
H4612 C461 H4613 107.4 no
P4 C470 H4701 112.3 no
P4 C470 H4702 110.5 no
H4701 C470 H4702 108.2 no
P4 C470 H4703 110.7 no
H4701 C470 H4703 108.6 no
H4702 C470 H4703 106.2 no
P4 C471 H4711 110.3 no
P4 C471 H4712 109.6 no
H4711 C471 H4712 108.2 no
P4 C471 H4713 110.6 no
H4711 C471 H4713 109.6 no
H4712 C471 H4713 108.5 no

loop_
_geom_bond_atom_site_label_1
_geom_bond_atom_site_label_2
_geom_bond_distance
_geom_bond_publ_flag
Co1 P1 2.0393(5) yes
Co1 P2 2.1070(5) yes
Co1 P3 2.1300(5) yes
Co1 P4 2.1502(5) yes
Co1 H1 1.47(3) no
P1 O1 1.6631(13) yes
P1 N1 1.6776(16) yes
P1 N2 1.6915(16) yes
P2 C21 1.8510(19) yes
P2 C27 1.8382(18) yes
P2 C33 1.858(2) yes
P3 C8 1.8391(19) yes
P3 C9 1.8550(18) yes
P3 C15 1.8443(19) yes
P4 C450 1.765(7) yes
P4 C461 1.745(7) yes
P4 C470 1.888(6) yes
P4 C451 1.873(4) yes
P4 C460 1.865(4) yes
P4 C471 1.781(4) yes
O1 C39 1.390(2) yes
N1 C1 1.459(2) yes
N1 C3 1.417(2) yes
N2 C2 1.471(2) yes
N2 C26 1.397(2) yes
C1 C2 1.522(3) yes
C1 H11 0.988 no
C1 H12 0.957 no
C2 H21 0.963 no
C2 H22 0.971 no
C3 C4 1.397(3) yes
C3 C8 1.408(3) yes
C4 C5 1.387(3) yes
C4 H41 0.937 no
C5 C6 1.380(4) yes
C5 H51 0.961 no
C6 C7 1.388(3) yes
C6 H61 0.922 no
C7 C8 1.399(3) yes
C7 H71 0.971 no
C9 C10 1.390(3) yes
C9 C14 1.398(3) yes
C10 C11 1.393(3) yes
C10 H101 0.953 no
C11 C12 1.379(3) yes
C11 H111 0.925 no
C12 C13 1.377(3) yes
C12 H121 0.930 no
C13 C14 1.389(3) yes
C13 H131 0.937 no
C14 H141 0.929 no
C15 C16 1.397(3) yes
C15 C20 1.389(3) yes
C16 C17 1.392(3) yes
C16 H161 0.916 no
C17 C18 1.380(4) yes
C17 H171 0.935 no
C18 C19 1.382(3) yes
C18 H181 0.905 no
C19 C20 1.394(3) yes
C19 H191 0.932 no
C20 H201 0.931 no
C21 C22 1.402(3) yes
C21 C26 1.418(3) yes
C22 C23 1.381(3) yes
C22 H221 0.944 no
C23 C24 1.370(3) yes
C23 H231 0.947 no
C24 C25 1.379(3) yes
C24 H241 0.948 no
C25 C26 1.409(3) yes
C25 H251 0.927 no
C27 C28 1.386(3) yes
C27 C32 1.390(3) yes
C28 C29 1.390(3) yes
C28 H281 0.935 no
C29 C30 1.369(4) yes
C29 H291 0.939 no
C30 C31 1.370(3) yes
C30 H301 0.947 no
C31 C32 1.391(3) yes
C31 H311 0.910 no
C32 H321 0.945 no
C33 C34 1.361(3) yes
C33 C38 1.417(3) yes
C33 C341 1.416(8) yes
C33 C381 1.385(8) yes
C34 C35 1.397(4) yes
C34 H341 0.917 no
C35 C36 1.335(4) yes
C35 H351 0.894 no
C36 C37 1.441(4) yes
C36 H361 0.929 no
C36 C351 1.360(9) yes
C36 C371 1.416(9) yes
C36 H361 0.929 no
C37 C38 1.388(4) yes
C37 H371 0.941 no
C38 H381 0.937 no
C39 C40 1.411(3) yes
C39 C44 1.384(3) yes
C39 C44 1.384(3) yes
C39 C401 1.344(11) yes
C40 C41 1.388(4) yes
C40 H401 0.958 no
C41 C42 1.382(4) yes
C41 H411 0.959 no
C42 C43 1.372(4) yes
C42 H421 0.962 no
C43 C44 1.409(4) yes
C43 H431 0.953 no
C44 H441 0.935 no
C44 C431 1.346(12) yes
C44 H441 0.935 no
C341 C351 1.390(9) yes
C341 H3411 0.951 no
C351 H3511 0.962 no
C371 C381 1.398(9) yes
C371 H3711 0.958 no
C381 H3811 0.951 no
C401 C411 1.375(17) yes
C401 H4011 0.947 no
C411 C421 1.437(18) yes
C411 H4111 0.939 no
C421 C431 1.420(17) yes
C421 H4211 0.971 no
C431 H4311 0.960 no
C450 H4501 0.943 no
C450 H4502 0.974 no
C450 H4503 0.959 no
C451 H4511 0.947 no
C451 H4512 0.955 no
C451 H4513 0.962 no
C460 H4601 0.941 no
C460 H4602 0.947 no
C460 H4603 0.979 no
C461 H4611 0.947 no
C461 H4612 0.989 no
C461 H4613 0.937 no
C470 H4701 0.943 no
C470 H4702 0.972 no
C470 H4703 0.968 no
C471 H4711 0.951 no
C471 H4712 0.964 no
C471 H4713 0.948 no

loop_
_platon_squeeze_void_nr
_platon_squeeze_void_average_x
_platon_squeeze_void_average_y
_platon_squeeze_void_average_z
_platon_squeeze_void_volume
_platon_squeeze_void_count_electrons
_platon_squeeze_void_content
1 0.186 0.226 0.246 207 51 ' '
2 -0.186 0.774 0.754 207 51 ' '
